data_4508309
loop_
_publ_author_name
'Koffer, Jacob H.'
'Olshansky, Jacob H.'
'Smith, Matthew D.'
'Hernandez, Kristen J.'
'Zeller, Matthias'
'Ferrence, Gregory M.'
'Schrier, Joshua'
'Norquist, Alexander J.'

_publ_section_title
;
 Formation Principles for Templated Vanadium Selenite Oxalates
;
_journal_issue 10
_journal_name_full 'Crystal Growth &amp; Design'
_journal_page_first 4504
_journal_paper_doi 10.1021/cg400992q
_journal_volume 13
_journal_year 2013
_chemical_formula_moiety 'C7 H18 N2 O14 Se2 V2'
_chemical_formula_sum 'C7 H18 N2 O14 Se2 V2'
_chemical_formula_weight 614.03
_space_group_IT_number 14
_symmetry_cell_setting monoclinic
_symmetry_space_group_name_Hall '-P 2ybc'
_symmetry_space_group_name_H-M 'P 1 21/c 1'
_atom_sites_solution_hydrogens difmap
_atom_sites_solution_primary direct
_cell_angle_alpha 90
_cell_angle_beta 116.3783(15)
_cell_angle_gamma 90
_cell_formula_units_Z 2
_cell_length_a 9.2248(2)
_cell_length_b 11.2499(3)
_cell_length_c 9.3512(2)
_cell_measurement_reflns_used 9950
_cell_measurement_temperature 100
_cell_measurement_theta_max 31
_cell_measurement_theta_min 2
_cell_volume 869.41(4)
_computing_cell_refinement 'DENZO/SCALEPACK (Otwinowski & Minor, 1997)'
_computing_data_collection 'COLLECT (Nonius, 2001).'
_computing_data_reduction 'DENZO/SCALEPACK (Otwinowski & Minor, 1997)'
_computing_molecular_graphics 'CAMERON (Watkin et al., 1996)'
_computing_publication_material 'CRYSTALS (Betteridge et al., 2003)'
_computing_structure_refinement 'CRYSTALS (Betteridge et al., 2003)'
_computing_structure_solution 'SIR92 (Altomare et al., 1994)'
_diffrn_ambient_temperature 100
_diffrn_measured_fraction_theta_full 0.996
_diffrn_measured_fraction_theta_max 0.956
_diffrn_measurement_device Area
_diffrn_measurement_device_type 'Nonius KappaCCD'
_diffrn_measurement_method \w
_diffrn_radiation_monochromator graphite
_diffrn_radiation_type 'Mo K\a'
_diffrn_radiation_wavelength 0.71073
_diffrn_reflns_av_R_equivalents 0.052
_diffrn_reflns_limit_h_max 13
_diffrn_reflns_limit_h_min -13
_diffrn_reflns_limit_k_max 15
_diffrn_reflns_limit_k_min -16
_diffrn_reflns_limit_l_max 13
_diffrn_reflns_limit_l_min -13
_diffrn_reflns_number 29815
_diffrn_reflns_theta_full 28.772
_diffrn_reflns_theta_max 31.274
_diffrn_reflns_theta_min 2.464
_diffrn_standards_number 0
_exptl_absorpt_coefficient_mu 5.338
_exptl_absorpt_correction_T_max 0.97
_exptl_absorpt_correction_T_min 0.77
_exptl_absorpt_correction_type multi-scan
_exptl_absorpt_process_details 'DENZO/SCALEPACK (Otwinowski & Minor, 1997)'
_exptl_crystal_colour blue
_exptl_crystal_density_diffrn 2.345
_exptl_crystal_density_method 'not measured'
_exptl_crystal_description lath
_exptl_crystal_F_000 600
_exptl_crystal_size_max 0.100
_exptl_crystal_size_mid 0.050
_exptl_crystal_size_min 0.005
_refine_diff_density_max 1.02
_refine_diff_density_min -0.65
_refine_ls_extinction_coef 11(3)
_refine_ls_extinction_method 'Larson (1970), Equation 22'
_refine_ls_goodness_of_fit_ref 0.9636
_refine_ls_hydrogen_treatment noref
_refine_ls_matrix_type full
_refine_ls_number_parameters 128
_refine_ls_number_reflns 2056
_refine_ls_number_restraints 0
_refine_ls_R_factor_all 0.0387
_refine_ls_R_factor_gt 0.0239
_refine_ls_shift/su_max 0.0005086
_refine_ls_shift/su_mean 0.0000304
_refine_ls_structure_factor_coef Fsqd
_refine_ls_weighting_details
;
 Method= Modified Sheldrick 
 w=1/[\s^2^(F^2^) + ( 0.03P)^2^ + 1.01P] 
 ,where P=(max(Fo^2^,0) + 2Fc^2^)/3 
;
_refine_ls_weighting_scheme calc
_refine_ls_wR_factor_all 0.0580
_refine_ls_wR_factor_gt 0.0543
_refine_ls_wR_factor_ref 0.0532
_reflns_limit_h_max 12
_reflns_limit_h_min -13
_reflns_limit_k_max 16
_reflns_limit_k_min 0
_reflns_limit_l_max 13
_reflns_limit_l_min 0
_reflns_number_gt 2152
_reflns_number_total 2716
_reflns_threshold_expression I>2.0\s(I)
_oxford_diffrn_Wilson_B_factor 0.72
_oxford_diffrn_Wilson_scale 101.44
_oxford_refine_ls_r_factor_ref 0.0221
_oxford_refine_ls_scale 0.14145(6)
_oxford_reflns_number_all 2711
_oxford_reflns_threshold_expression_ref I>3.0\s(I)
_cod_data_source_file cg400992q_si_002.cif
_cod_data_source_block '[C~5~H~14~N~2~][(VO)~2~(C~2~O~4~)(SeO~3~)~2~].2H~2~O_Cmp-7'
_cod_depositor_comments
;
The following automatic conversions were performed:

'_symmetry_cell_setting' value 'Monoclinic' changed to 'monoclinic'
according to /home/saulius/struct/CIF-dictionaries/cif_core.dic
dictionary named 'cif_core.dic' version 2.4.2 from
2011-04-26.

'_atom_sites_solution_primary' value 'Direct' changed to
'direct' according to
/home/saulius/struct/CIF-dictionaries/cif_core.dic dictionary named
'cif_core.dic' version 2.4.2 from 2011-04-26.

Automatic conversion script
Id: cif_fix_values 1891 2012-01-12 08:04:46Z andrius 
;
_cod_original_sg_symbol_H-M 'P 1 21/c 1 '
_cod_database_code 4508309

loop_
_symmetry_equiv_pos_as_xyz
x,y,z
-x,-y,-z
-x,y+1/2,-z+1/2
x,-y+1/2,z+1/2

loop_
_atom_site_label
_atom_site_type_symbol
_atom_site_fract_x
_atom_site_fract_y
_atom_site_fract_z
_atom_site_U_iso_or_equiv
_atom_site_occupancy
_atom_site_adp_type
V1 V 0.57023(5) 0.62167(3) 0.28849(4) 0.0105 1.0000 Uani
Se1 Se 0.49687(3) 0.631034(18) 0.59393(2) 0.0101 1.0000 Uani
O1 O 0.7188(2) 0.70327(15) 0.4032(2) 0.0169 1.0000 Uani
O2 O 0.6402(2) 0.46082(14) 0.3879(2) 0.0174 1.0000 Uani
O3 O 0.4212(2) 0.63349(14) 0.39028(18) 0.0151 1.0000 Uani
O4 O 0.4275(2) 0.73837(14) 0.1253(2) 0.0164 1.0000 Uani
O5 O 0.6665(2) 0.58171(14) 0.1331(2) 0.0159 1.0000 Uani
O6 O 0.6216(2) 0.49713(14) -0.0988(2) 0.0140 1.0000 Uani
O7 O 0.1667(2) 0.79693(16) 0.2185(2) 0.0227 1.0000 Uani
N1 N -0.0340(2) 0.61148(19) 0.0552(2) 0.0170 1.0000 Uani
C1 C 0.5823(3) 0.52239(18) 0.0094(3) 0.0128 1.0000 Uani
C2 C 0.0554(3) 0.5146(2) 0.1712(3) 0.0181 1.0000 Uani
C3 C -0.0073(3) 0.6058(2) -0.0911(3) 0.0177 1.0000 Uani
C4 C 0.0325(6) 0.5299(4) 0.3236(6) 0.0175 0.5000 Uani
H1 H 0.2484 0.7570 0.2671 0.0354 1.0000 Uiso
H2 H 0.2080 0.8436 0.1742 0.0358 1.0000 Uiso
H3 H 0.0018 0.6866 0.1064 0.0214 1.0000 Uiso
H4 H -0.1469 0.6035 0.0249 0.0214 1.0000 Uiso
H5 H 0.1694 0.5286 0.2039 0.0223 1.0000 Uiso
H6 H -0.0733 0.6687 -0.1636 0.0221 1.0000 Uiso
H7 H 0.1077 0.6213 -0.0609 0.0224 1.0000 Uiso
H8 H 0.0664 0.6090 0.3610 0.0272 0.5000 Uiso
H9 H 0.1004 0.4741 0.4002 0.0276 0.5000 Uiso
H10 H -0.0773 0.5206 0.2949 0.0273 0.5000 Uiso
H11 H 0.0334 0.5177 0.2612 0.0223 0.5000 Uiso

loop_
_atom_site_aniso_label
_atom_site_aniso_U_11
_atom_site_aniso_U_22
_atom_site_aniso_U_33
_atom_site_aniso_U_23
_atom_site_aniso_U_13
_atom_site_aniso_U_12
V1 0.01817(18) 0.00665(16) 0.00969(16) -0.00029(12) 0.00891(14) -0.00125(13)
Se1 0.01725(11) 0.00606(10) 0.00951(10) -0.00029(8) 0.00815(8) 0.00025(9)
O1 0.0232(9) 0.0130(7) 0.0155(8) -0.0017(6) 0.0095(7) -0.0025(7)
O2 0.0218(8) 0.0102(7) 0.0253(9) 0.0045(6) 0.0151(7) 0.0001(7)
O3 0.0200(8) 0.0160(7) 0.0107(7) -0.0017(6) 0.0080(6) 0.0014(7)
O4 0.0243(9) 0.0094(7) 0.0161(8) 0.0030(6) 0.0094(7) -0.0029(6)
O5 0.0230(8) 0.0151(7) 0.0149(8) -0.0038(6) 0.0131(7) -0.0059(7)
O6 0.0225(8) 0.0099(7) 0.0158(7) -0.0013(6) 0.0139(7) -0.0008(6)
O7 0.0262(9) 0.0225(9) 0.0246(9) 0.0009(7) 0.0161(8) -0.0009(8)
N1 0.0166(9) 0.0174(9) 0.0194(9) 0.0039(7) 0.0100(8) 0.0020(7)
C1 0.0194(11) 0.0083(9) 0.0151(10) 0.0007(7) 0.0116(9) -0.0006(8)
C2 0.0194(11) 0.0189(11) 0.0180(11) 0.0042(9) 0.0102(10) 0.0043(9)
C3 0.0184(10) 0.0193(11) 0.0183(11) 0.0053(9) 0.0108(9) 0.0022(9)
C4 0.018(2) 0.018(2) 0.015(2) 0.0015(17) 0.0060(18) 0.0024(18)

loop_
_atom_type_symbol
_atom_type_scat_dispersion_real
_atom_type_scat_dispersion_imag
_atom_type_scat_Cromer_Mann_a1
_atom_type_scat_Cromer_Mann_b1
_atom_type_scat_Cromer_Mann_a2
_atom_type_scat_Cromer_Mann_b2
_atom_type_scat_Cromer_Mann_a3
_atom_type_scat_Cromer_Mann_b3
_atom_type_scat_Cromer_Mann_a4
_atom_type_scat_Cromer_Mann_b4
_atom_type_scat_Cromer_Mann_c
_atom_type_scat_source
C 0.0033 0.0016 2.3100 20.8439 1.0200 10.2075 1.5886 0.5687 0.8650 51.6512 0.2156 'International Tables Vol C 4.2.6.8 and 6.1.1.4'
N 0.0061 0.0033 12.2126 0.0057 3.1322 9.8933 2.0125 28.9975 1.1663 0.5826 -11.5290 'International Tables Vol C 4.2.6.8 and 6.1.1.4'
H 0.0000 0.0000 0.4930 10.5109 0.3229 26.1257 0.1402 3.1424 0.0408 57.7998 0.0030 'International Tables Vol C 4.2.6.8 and 6.1.1.4'
V 0.3005 0.5294 10.2971 6.8657 7.3511 0.4385 2.0703 26.8938 2.0571 102.4780 1.2199 'International Tables Vol C 4.2.6.8 and 6.1.1.4'
Se -0.0929 2.2259 17.0006 2.4098 5.8196 0.2726 3.9731 15.2372 4.3543 43.8163 2.8409 'International Tables Vol C 4.2.6.8 and 6.1.1.4'
O 0.0106 0.0060 3.0485 13.2771 2.2868 5.7011 1.5463 0.3239 0.8670 32.9089 0.2508 'International Tables Vol C 4.2.6.8 and 6.1.1.4'

loop_
_geom_angle_atom_site_label_1
_geom_angle_site_symmetry_1
_geom_angle_atom_site_label_2
_geom_angle_atom_site_label_3
_geom_angle_site_symmetry_3
_geom_angle
_geom_angle_publ_flag
O6 2_665 V1 Se1 2_666 63.18(4) yes
O6 2_665 V1 Se1 4_564 99.77(4) yes
Se1 2_666 V1 Se1 4_564 159.021(13) yes
O6 2_665 V1 Se1 . 108.11(4) yes
Se1 2_666 V1 Se1 . 64.890(9) yes
Se1 4_564 V1 Se1 . 113.469(11) yes
O6 2_665 V1 O1 . 170.85(7) yes
Se1 2_666 V1 O1 . 121.10(6) yes
Se1 4_564 V1 O1 . 77.66(6) yes
Se1 . V1 O1 . 80.86(6) yes
O6 2_665 V1 O2 . 79.16(7) yes
Se1 2_666 V1 O2 . 27.43(5) yes
Se1 4_564 V1 O2 . 169.39(5) yes
Se1 . V1 O2 . 76.66(5) yes
O1 . V1 O2 . 101.72(8) yes
O6 2_665 V1 O3 . 87.09(6) yes
Se1 2_666 V1 O3 . 67.44(5) yes
Se1 4_564 V1 O3 . 101.26(5) yes
Se1 . V1 O3 . 27.40(5) yes
O1 . V1 O3 . 102.00(8) yes
O6 2_665 V1 O4 . 76.85(6) yes
Se1 2_666 V1 O4 . 132.97(5) yes
Se1 4_564 V1 O4 . 26.10(5) yes
Se1 . V1 O4 . 109.21(5) yes
O1 . V1 O4 . 102.25(8) yes
O6 2_665 V1 O5 . 75.78(6) yes
Se1 2_666 V1 O5 . 104.93(5) yes
Se1 4_564 V1 O5 . 80.71(5) yes
Se1 . V1 O5 . 163.68(5) yes
O1 . V1 O5 . 95.11(8) yes
O2 . V1 O3 . 89.26(7) yes
O2 . V1 O4 . 155.94(7) yes
O3 . V1 O4 . 87.74(7) yes
O2 . V1 O5 . 88.82(7) yes
O3 . V1 O5 . 162.82(7) yes
O4 . V1 O5 . 87.08(7) yes
O2 2_666 Se1 O4 4_565 98.98(8) yes
O2 2_666 Se1 V1 2_666 32.94(6) yes
O4 4_565 Se1 V1 2_666 124.69(6) yes
O2 2_666 Se1 V1 . 121.90(6) yes
O4 4_565 Se1 V1 . 115.50(6) yes
V1 2_666 Se1 V1 . 115.110(9) yes
O2 2_666 Se1 V1 4_565 116.55(6) yes
O4 4_565 Se1 V1 4_565 31.60(6) yes
V1 2_666 Se1 V1 4_565 126.526(7) yes
V1 . Se1 V1 4_565 117.049(10) yes
O2 2_666 Se1 O3 . 99.62(8) yes
O4 4_565 Se1 O3 . 100.45(8) yes
V1 2_666 Se1 O3 . 110.50(6) yes
V1 . Se1 O3 . 32.40(6) yes
V1 4_565 Se1 O3 . 119.52(6) yes
V1 . O2 Se1 2_666 119.63(9) yes
V1 . O3 Se1 . 120.20(9) yes
V1 . O4 Se1 4_564 122.30(10) yes
V1 . O5 C1 . 118.65(15) yes
V1 2_665 O6 C1 . 110.87(14) yes
H1 . O7 H2 . 96.2 no
C2 . N1 C3 . 111.70(18) yes
C2 . N1 H3 . 108.8 no
C3 . N1 H3 . 109.7 no
C2 . N1 H4 . 108.8 no
C3 . N1 H4 . 109.0 no
H3 . N1 H4 . 108.7 no
C1 2_665 C1 O5 . 117.0(2) yes
C1 2_665 C1 O6 . 117.4(2) yes
O5 . C1 O6 . 125.5(2) yes
C3 2_565 C2 N1 . 110.2(2) yes
C3 2_565 C2 C4 . 115.3(3) yes
N1 . C2 C4 . 109.4(2) yes
C3 2_565 C2 H5 . 109.8 no
N1 . C2 H5 . 106.3 no
C4 . C2 H5 . 105.4 no
C3 2_565 C2 H11 . 109.9 no
N1 . C2 H11 . 110.5 no
C4 . C2 H11 . 5.8 no
H5 . C2 H11 . 110.1 no
C2 2_565 C3 N1 . 111.09(19) yes
C2 2_565 C3 H6 . 110.3 no
N1 . C3 H6 . 107.3 no
C2 2_565 C3 H7 . 110.0 no
N1 . C3 H7 . 108.9 no
H6 . C3 H7 . 109.2 no
C2 . C4 H8 . 106.5 no
C2 . C4 H9 . 108.0 no
H8 . C4 H9 . 109.9 no
C2 . C4 H10 . 107.4 no
H8 . C4 H10 . 110.3 no
H9 . C4 H10 . 114.3 no
C2 . C4 H11 . 9.2 no
H8 . C4 H11 . 115.0 no
H9 . C4 H11 . 107.1 no
H10 . C4 H11 . 100.1 no
C2 . H11 C4 . 165.0 no

loop_
_geom_bond_atom_site_label_1
_geom_bond_atom_site_label_2
_geom_bond_site_symmetry_2
_geom_bond_distance
_geom_bond_publ_flag
V1 O6 2_665 2.2967(17) yes
V1 Se1 2_666 3.2060(4) yes
V1 Se1 4_564 3.2271(4) yes
V1 Se1 . 3.2163(4) yes
V1 O1 . 1.6015(17) yes
V1 O2 . 2.0056(16) yes
V1 O3 . 1.9940(17) yes
V1 O4 . 2.0004(17) yes
V1 O5 . 2.0616(16) yes
Se1 O2 2_666 1.6990(16) yes
Se1 O4 4_565 1.6797(16) yes
Se1 O3 . 1.7127(16) yes
O5 C1 . 1.260(3) yes
O6 C1 . 1.250(3) yes
O7 H1 . 0.819 no
O7 H2 . 0.855 no
N1 C2 . 1.500(3) yes
N1 C3 . 1.495(3) yes
N1 H3 . 0.955 no
N1 H4 . 0.954 no
C1 C1 2_665 1.534(4) yes
C2 C3 2_565 1.516(3) yes
C2 C4 . 1.540(5) yes
C2 H5 . 0.970 no
C2 H11 . 0.949 no
C3 H6 . 0.982 no
C3 H7 . 0.985 no
C4 H8 . 0.956 no
C4 H9 . 0.948 no
C4 H10 . 0.932 no
C4 H11 . 0.603 no

loop_
_geom_hbond_atom_site_label_D
_geom_hbond_atom_site_label_H
_geom_hbond_atom_site_label_A
_geom_hbond_site_symmetry_A
_geom_hbond_angle_DHA
_geom_hbond_distance_DH
_geom_hbond_distance_HA
_geom_hbond_distance_DA
_geom_hbond_publ_flag
O7 H1 O3 . 168.83(14) 0.819 2.042 2.850(5) yes
O7 H2 O2 3_655 167.43(14) 0.855 2.182 3.022(5) yes
N1 H3 O7 . 151.30(13) 0.955 1.881 2.757(5) yes
N1 H4 O5 1_455 142.06(13) 0.954 2.365 3.172(5) yes
N1 H4 O6 1_455 149.10(13) 0.954 2.266 3.123(5) yes
C2 H5 O3 . 147.12(15) 0.970 2.496 3.351(5) yes
C2 H5 O6 2_665 139.83(15) 0.970 2.539 3.339(5) yes
C4 H10 O5 1_455 146.5(3) 0.932 2.274 3.093(5) yes
